data_1570430
loop_
_publ_author_name
'Mazzarella, Daniele'
'Bortolato, Tommaso'
'Pelosi, Giorgio'
'Dell'Amico, Luca'

_publ_section_title
;
 Photocatalytic (3 + 2) dipolar cycloadditions of aziridines driven by
 visible-light.
;
_journal_issue 1
_journal_name_full 'Chemical science'
_journal_page_first 271
_journal_page_last 277
_journal_paper_doi 10.1039/d3sc05997a
_journal_volume 15
_journal_year 2023
_chemical_formula_moiety 'C28 H20 F5 N O, C2 H3 N'
_chemical_formula_sum 'C30 H23 F5 N2 O'
_chemical_formula_weight 522.50
_space_group_crystal_system monoclinic
_space_group_IT_number 14
_space_group_name_Hall '-P 2ybc'
_space_group_name_H-M_alt 'P 1 21/c 1'
_atom_sites_solution_hydrogens geom
_atom_sites_solution_primary dual
_audit_creation_date 2023-05-03
_audit_creation_method
;
Olex2 1.5
(compiled 2023.03.06 svn.rbb2c1857 for OlexSys, GUI svn.r6748)
;
_audit_update_record
;
2023-07-31 deposited with the CCDC.	2023-11-29 downloaded from the CCDC.
;
_cell_angle_alpha 90
_cell_angle_beta 103.6350(10)
_cell_angle_gamma 90
_cell_formula_units_Z 4
_cell_length_a 10.5292(2)
_cell_length_b 12.5977(2)
_cell_length_c 20.0573(4)
_cell_measurement_reflns_used 5440
_cell_measurement_temperature 297.00
_cell_measurement_theta_max 63.028
_cell_measurement_theta_min 4.178
_cell_volume 2585.49(8)
_computing_cell_refinement SHELXT
_computing_data_reduction SHELXT
_computing_molecular_graphics 'Olex2 1.5 (Dolomanov et al., 2009)'
_computing_publication_material 'Olex2 1.5 (Dolomanov et al., 2009)'
_computing_structure_refinement 'XL  (Sheldrick, 2008)'
_computing_structure_solution 'SHELXT 2018/2 (Sheldrick, 2018)'
_diffrn_ambient_temperature 297.00
_diffrn_measured_fraction_theta_full 0.999
_diffrn_measured_fraction_theta_max 0.995
_diffrn_measurement_device_type 'Bruker D8 Venture'
_diffrn_radiation_type CuK\a
_diffrn_radiation_wavelength 1.54178
_diffrn_reflns_av_R_equivalents 0.0774
_diffrn_reflns_av_unetI/netI 0.0576
_diffrn_reflns_Laue_measured_fraction_full 0.999
_diffrn_reflns_Laue_measured_fraction_max 0.995
_diffrn_reflns_limit_h_max 11
_diffrn_reflns_limit_h_min -13
_diffrn_reflns_limit_k_max 14
_diffrn_reflns_limit_k_min -15
_diffrn_reflns_limit_l_max 24
_diffrn_reflns_limit_l_min -24
_diffrn_reflns_number 21770
_diffrn_reflns_point_group_measured_fraction_full 0.999
_diffrn_reflns_point_group_measured_fraction_max 0.995
_diffrn_reflns_theta_full 67.679
_diffrn_reflns_theta_max 72.540
_diffrn_reflns_theta_min 4.178
_diffrn_source_current 1.0
_diffrn_source_power 0.05
_diffrn_source_voltage 50.0
_exptl_absorpt_coefficient_mu 0.905
_exptl_absorpt_correction_T_max 0.7536
_exptl_absorpt_correction_T_min 0.4720
_exptl_absorpt_correction_type multi-scan
_exptl_absorpt_process_details
;
SADABS-2016/2 (Bruker,2016/2) was used for absorption correction.
wR2(int) was 0.1223 before and 0.0732 after correction.
The Ratio of minimum to maximum transmission is 0.6263.
The \l/2 correction factor is Not present.
;
_exptl_crystal_colour 'clear colourless'
_exptl_crystal_colour_lustre clear
_exptl_crystal_colour_primary colourless
_exptl_crystal_density_diffrn 1.342
_exptl_crystal_description plate
_exptl_crystal_F_000 1080
_exptl_crystal_size_max 0.3
_exptl_crystal_size_mid 0.1
_exptl_crystal_size_min 0.03
_refine_diff_density_max 0.174
_refine_diff_density_min -0.361
_refine_diff_density_rms 0.051
_refine_ls_extinction_method none
_refine_ls_goodness_of_fit_ref 1.021
_refine_ls_hydrogen_treatment constr
_refine_ls_matrix_type full
_refine_ls_number_parameters 342
_refine_ls_number_reflns 5100
_refine_ls_number_restraints 2
_refine_ls_restrained_S_all 1.021
_refine_ls_R_factor_all 0.1236
_refine_ls_R_factor_gt 0.0733
_refine_ls_shift/su_max 0.000
_refine_ls_shift/su_mean 0.000
_refine_ls_structure_factor_coef Fsqd
_refine_ls_weighting_details 'w=1/[\s^2^(Fo^2^)+(0.1163P)^2^+0.5541P] where P=(Fo^2^+2Fc^2^)/3'
_refine_ls_weighting_scheme calc
_refine_ls_wR_factor_gt 0.1918
_refine_ls_wR_factor_ref 0.2363
_reflns_Friedel_coverage 0.000
_reflns_number_gt 2762
_reflns_number_total 5100
_reflns_threshold_expression 'I > 2\s(I)'
_cod_data_source_file d3sc05997a2.cif
_cod_data_source_block cu_tbr4ss_0m
_cod_depositor_comments 'Adding full bibliography for 1570429--1570431.cif.'
_cod_database_code 1570430
_shelx_shelxl_version_number 2019/1
_shelx_space_group_comment
;
The symmetry employed for this shelxl refinement is uniquely defined
by the following loop, which should always be used as a source of
symmetry information in preference to the above space-group names.
They are only intended as comments.
;
_shelx_estimated_absorpt_t_max 0.973
_shelx_estimated_absorpt_t_min 0.773
_olex2_refinement_description
;
1. Fixed Uiso
 At 1.2 times of:
  All C(H) groups, All C(H,H) groups
 At 1.5 times of:
  All C(H,H,H) groups
2. Restrained distances
 N5-C6 = N1-C2
 1.1 with sigma of 0.02
3. Uiso/Uaniso restraints and constraints
C0: within 1.7A with sigma of 0.004 and sigma for terminal atoms of 0.008
within 1.7A
4. Others
 Fixed Sof: C0(0.5) H0A(0.5) H0B(0.5) H0C(0.5) N1(0.5) C2(0.5) C3(0.5)
 H3A(0.5) H3B(0.5) H3C(0.5) N5(0.5) C6(0.5)
5.a Ternary CH refined with riding coordinates:
 C008(H008), C00D(H00D), C00F(H00F)
5.b Secondary CH2 refined with riding coordinates:
 C00H(H00A,H00B)
5.c Aromatic/amide H refined with riding coordinates:
 C00G(H00G), C00K(H00K), C00N(H00N), C00O(H00O), C00P(H00P), C00Q(H00Q),
 C00R(H00R), C00S(H00S), C00T(H00T), C00U(H00U), C00V(H00V), C00W(H00W),
 C00X(H00X), C00Y(H00Y), C00Z(H00Z)
5.d Idealised Me refined as rotating group:
 C0(H0A,H0B,H0C), C3(H3A,H3B,H3C)
;
_olex2_exptl_crystal_mounting_method Cryoloop
_olex2_submission_special_instructions 'No special instructions were received'

loop_
_space_group_symop_operation_xyz
'x, y, z'
'-x, y+1/2, -z+1/2'
'-x, -y, -z'
'x, -y-1/2, z-1/2'

loop_
_atom_site_label
_atom_site_type_symbol
_atom_site_fract_x
_atom_site_fract_y
_atom_site_fract_z
_atom_site_U_iso_or_equiv
_atom_site_adp_type
_atom_site_occupancy
_atom_site_site_symmetry_order
_atom_site_calc_flag
_atom_site_refinement_flags_posn
_atom_site_refinement_flags_adp
_atom_site_refinement_flags_occupancy
_atom_site_disorder_assembly
_atom_site_disorder_group
F001 F 0.4143(2) 0.43396(17) 0.62192(11) 0.1006(7) Uani 1 1 d . . . . .
F002 F 0.8456(2) 0.3526(2) 0.74108(11) 0.1009(7) Uani 1 1 d . . . . .
O003 O 0.4786(2) 0.23693(18) 0.67792(11) 0.0761(6) Uani 1 1 d . . . . .
N004 N 0.4864(2) 0.2254(2) 0.56509(12) 0.0644(6) Uani 1 1 d . . . . .
F005 F 0.6978(3) 0.70365(18) 0.72152(14) 0.1171(9) Uani 1 1 d . . . . .
F006 F 0.4623(3) 0.63778(19) 0.64794(14) 0.1188(9) Uani 1 1 d . . . . .
F007 F 0.8900(2) 0.5597(2) 0.76725(14) 0.1253(9) Uani 1 1 d . . . . .
C008 C 0.6208(3) 0.2166(3) 0.60479(15) 0.0680(8) Uani 1 1 d . . . . .
H008 H 0.643264 0.141301 0.612067 0.082 Uiso 1 1 calc R U . . .
C009 C 0.7183(3) 0.2692(3) 0.57081(17) 0.0709(8) Uani 1 1 d . . . . .
C00A C 0.3700(3) 0.0829(3) 0.61834(15) 0.0680(8) Uani 1 1 d . . . . .
C00B C 0.6280(3) 0.3842(3) 0.68080(14) 0.0661(8) Uani 1 1 d . . . . .
C00C C 0.7480(3) 0.4221(3) 0.71707(16) 0.0755(9) Uani 1 1 d . . . . .
C00D C 0.4047(3) 0.1993(3) 0.61288(15) 0.0680(8) Uani 1 1 d . . . . .
H00D H 0.323511 0.240294 0.599993 0.082 Uiso 1 1 calc R U . . .
C00E C 0.3240(3) 0.1973(3) 0.45624(15) 0.0683(8) Uani 1 1 d . . . . .
C00F C 0.6075(3) 0.2653(3) 0.67276(16) 0.0696(8) Uani 1 1 d . . . . .
H00F H 0.670249 0.230155 0.710084 0.084 Uiso 1 1 calc R U . . .
C00G C 0.2800(3) 0.3011(3) 0.45156(17) 0.0773(9) Uani 1 1 d . . . . .
H00G H 0.332375 0.353857 0.476384 0.093 Uiso 1 1 calc R U . . .
C00H C 0.4562(3) 0.1684(3) 0.49948(15) 0.0700(8) Uani 1 1 d . . . . .
H00A H 0.459083 0.092559 0.508223 0.084 Uiso 1 1 calc R U . . .
H00B H 0.522200 0.184744 0.474480 0.084 Uiso 1 1 calc R U . . .
C00I C 0.5356(3) 0.4608(3) 0.65887(16) 0.0746(9) Uani 1 1 d . . . . .
C00J C 0.7717(4) 0.5283(3) 0.73111(18) 0.0846(10) Uani 1 1 d . . . . .
C00K C 0.2478(4) 0.0474(3) 0.58442(19) 0.0822(10) Uani 1 1 d . . . . .
H00K H 0.186816 0.095479 0.560423 0.099 Uiso 1 1 calc R U . . .
C00L C 0.6763(4) 0.6009(3) 0.70833(19) 0.0843(10) Uani 1 1 d . . . . .
C00M C 0.5574(4) 0.5671(3) 0.67174(18) 0.0816(10) Uani 1 1 d . . . . .
C00N C 0.4571(4) 0.0102(3) 0.65412(18) 0.0768(9) Uani 1 1 d . . . . .
H00N H 0.539457 0.032717 0.677959 0.092 Uiso 1 1 calc R U . . .
C00O C 0.6905(4) 0.3575(3) 0.53023(18) 0.0849(10) Uani 1 1 d . . . . .
H00O H 0.607803 0.387766 0.523168 0.102 Uiso 1 1 calc R U . . .
C00P C 0.1588(4) 0.3277(4) 0.41043(19) 0.0905(11) Uani 1 1 d . . . . .
H00P H 0.130910 0.397930 0.407540 0.109 Uiso 1 1 calc R U . . .
C00Q C 0.2431(4) 0.1213(3) 0.41850(19) 0.0885(11) Uani 1 1 d . . . . .
H00Q H 0.270595 0.050958 0.420399 0.106 Uiso 1 1 calc R U . . .
C00R C 0.7813(4) 0.4029(4) 0.4995(2) 0.1025(13) Uani 1 1 d . . . . .
H00R H 0.760016 0.463587 0.472853 0.123 Uiso 1 1 calc R U . . .
C00S C 0.0799(4) 0.2500(5) 0.3738(2) 0.1050(14) Uani 1 1 d . . . . .
H00S H -0.001757 0.267265 0.346458 0.126 Uiso 1 1 calc R U . . .
C00T C 0.2151(5) -0.0586(4) 0.5857(2) 0.0979(12) Uani 1 1 d . . . . .
H00T H 0.132380 -0.081314 0.562677 0.117 Uiso 1 1 calc R U . . .
C00U C 0.8420(4) 0.2245(3) 0.5803(2) 0.0955(12) Uani 1 1 d . . . . .
H00U H 0.864658 0.164563 0.607559 0.115 Uiso 1 1 calc R U . . .
C00V C 0.3037(5) -0.1307(3) 0.6207(2) 0.0956(12) Uani 1 1 d . . . . .
H00V H 0.282183 -0.202255 0.621078 0.115 Uiso 1 1 calc R U . . .
C00W C 0.4246(5) -0.0956(3) 0.6553(2) 0.0904(11) Uani 1 1 d . . . . .
H00W H 0.485092 -0.143663 0.679665 0.109 Uiso 1 1 calc R U . . .
C00X C 0.9015(5) 0.3592(5) 0.5081(3) 0.1124(15) Uani 1 1 d . . . . .
H00X H 0.962192 0.389180 0.486773 0.135 Uiso 1 1 calc R U . . .
C00Y C 0.1229(4) 0.1478(5) 0.3783(2) 0.1070(14) Uani 1 1 d . . . . .
H00Y H 0.069931 0.095129 0.353748 0.128 Uiso 1 1 calc R U . . .
C00Z C 0.9331(4) 0.2727(5) 0.5474(3) 0.1183(17) Uani 1 1 d . . . . .
H00Z H 1.016143 0.243621 0.553305 0.142 Uiso 1 1 calc R U . . .
C0 C 0.8755(13) 0.9003(11) 0.8179(7) 0.125(4) Uiso 0.5 1 d . . P A 2
H0A H 0.882438 0.839316 0.790306 0.187 Uiso 0.5 1 calc R U P A 2
H0B H 0.815176 0.885647 0.845893 0.187 Uiso 0.5 1 calc R U P A 2
H0C H 0.959769 0.916578 0.846755 0.187 Uiso 0.5 1 calc R U P A 2
N1 N 0.8023(13) 1.0926(11) 0.7920(8) 0.184(5) Uiso 0.5 1 d D . P B 1
C2 C 0.8164(11) 1.0048(10) 0.7964(6) 0.104(3) Uiso 0.5 1 d D . P B 1
C3 C 0.8248(15) 0.8931(12) 0.7979(8) 0.145(5) Uiso 0.5 1 d . . P B 1
H3A H 0.740841 0.863431 0.777190 0.217 Uiso 0.5 1 calc R U P B 1
H3B H 0.851961 0.869501 0.844614 0.217 Uiso 0.5 1 calc R U P B 1
H3C H 0.887386 0.870456 0.772959 0.217 Uiso 0.5 1 calc R U P B 1
N5 N 0.8014(10) 1.0657(9) 0.7448(6) 0.147(3) Uiso 0.5 1 d D . P A 2
C6 C 0.8289(12) 0.9904(10) 0.7736(7) 0.110(4) Uiso 0.5 1 d D . P A 2

loop_
_atom_site_aniso_label
_atom_site_aniso_U_11
_atom_site_aniso_U_22
_atom_site_aniso_U_33
_atom_site_aniso_U_23
_atom_site_aniso_U_13
_atom_site_aniso_U_12
F001 0.0886(14) 0.0847(14) 0.1109(16) -0.0162(12) -0.0119(12) 0.0154(11)
F002 0.0766(13) 0.1183(18) 0.0966(14) -0.0015(13) -0.0022(11) 0.0097(12)
O003 0.0877(15) 0.0797(15) 0.0639(12) -0.0147(11) 0.0238(11) -0.0099(12)
N004 0.0642(15) 0.0720(16) 0.0576(13) -0.0044(12) 0.0155(11) 0.0035(12)
F005 0.147(2) 0.0865(16) 0.1331(19) -0.0288(14) 0.0640(17) -0.0356(15)
F006 0.133(2) 0.0781(15) 0.138(2) -0.0029(14) 0.0182(16) 0.0246(14)
F007 0.0965(17) 0.142(2) 0.133(2) -0.0308(17) 0.0178(14) -0.0454(16)
C008 0.0697(19) 0.0679(19) 0.0652(17) -0.0031(15) 0.0135(14) 0.0082(15)
C009 0.0639(19) 0.077(2) 0.0713(18) -0.0136(16) 0.0144(14) 0.0059(16)
C00A 0.078(2) 0.0649(19) 0.0652(17) -0.0041(14) 0.0244(15) -0.0003(16)
C00B 0.075(2) 0.0677(19) 0.0540(15) -0.0015(14) 0.0117(14) 0.0030(16)
C00C 0.073(2) 0.089(2) 0.0629(17) -0.0034(17) 0.0138(15) -0.0014(18)
C00D 0.074(2) 0.0688(19) 0.0641(17) -0.0042(15) 0.0220(15) 0.0022(15)
C00E 0.0701(19) 0.079(2) 0.0574(16) -0.0051(15) 0.0178(14) -0.0038(16)
C00F 0.073(2) 0.072(2) 0.0631(17) 0.0015(15) 0.0136(14) 0.0048(16)
C00G 0.074(2) 0.088(2) 0.0689(19) -0.0008(17) 0.0150(16) -0.0021(17)
C00H 0.075(2) 0.072(2) 0.0632(17) -0.0112(15) 0.0180(15) 0.0016(16)
C00I 0.078(2) 0.079(2) 0.0627(17) -0.0097(16) 0.0072(16) 0.0001(17)
C00J 0.081(2) 0.099(3) 0.075(2) -0.016(2) 0.0214(18) -0.026(2)
C00K 0.078(2) 0.085(2) 0.085(2) -0.0014(19) 0.0235(18) -0.0056(19)
C00L 0.107(3) 0.072(2) 0.082(2) -0.0154(19) 0.038(2) -0.019(2)
C00M 0.097(3) 0.070(2) 0.077(2) -0.0038(18) 0.0198(19) 0.007(2)
C00N 0.087(2) 0.072(2) 0.075(2) -0.0009(17) 0.0262(17) 0.0057(17)
C00O 0.081(2) 0.097(3) 0.078(2) 0.002(2) 0.0220(18) 0.001(2)
C00P 0.081(2) 0.112(3) 0.079(2) 0.007(2) 0.0189(19) 0.011(2)
C00Q 0.091(3) 0.090(3) 0.082(2) -0.019(2) 0.016(2) -0.011(2)
C00R 0.104(3) 0.115(3) 0.095(3) 0.002(2) 0.035(2) -0.017(3)
C00S 0.071(2) 0.159(5) 0.081(2) -0.001(3) 0.0109(19) 0.003(3)
C00T 0.101(3) 0.096(3) 0.102(3) -0.018(2) 0.034(2) -0.029(2)
C00U 0.077(2) 0.090(3) 0.117(3) -0.017(2) 0.018(2) 0.010(2)
C00V 0.132(4) 0.071(2) 0.095(3) -0.010(2) 0.049(3) -0.015(3)
C00W 0.119(3) 0.074(2) 0.087(2) 0.002(2) 0.042(2) 0.008(2)
C00X 0.096(3) 0.123(4) 0.130(4) -0.024(3) 0.051(3) -0.018(3)
C00Y 0.085(3) 0.139(4) 0.091(3) -0.022(3) 0.008(2) -0.022(3)
C00Z 0.070(3) 0.127(4) 0.165(5) -0.035(4) 0.041(3) 0.001(3)

loop_
_atom_type_symbol
_atom_type_description
_atom_type_scat_dispersion_real
_atom_type_scat_dispersion_imag
_atom_type_scat_source
C C 0.0181 0.0091 'International Tables Vol C Tables 4.2.6.8 and 6.1.1.4'
H H 0.0000 0.0000 'International Tables Vol C Tables 4.2.6.8 and 6.1.1.4'
F F 0.0727 0.0534 'International Tables Vol C Tables 4.2.6.8 and 6.1.1.4'
N N 0.0311 0.0180 'International Tables Vol C Tables 4.2.6.8 and 6.1.1.4'
O O 0.0492 0.0322 'International Tables Vol C Tables 4.2.6.8 and 6.1.1.4'

loop_
_geom_angle_atom_site_label_1
_geom_angle_atom_site_label_2
_geom_angle_atom_site_label_3
_geom_angle
_geom_angle_site_symmetry_1
_geom_angle_site_symmetry_3
_geom_angle_publ_flag
C00F O003 C00D 109.8(2) . . ?
C008 N004 C00D 105.6(2) . . ?
C008 N004 C00H 115.5(2) . . ?
C00H N004 C00D 116.0(2) . . ?
N004 C008 H008 109.0 . . ?
N004 C008 C009 113.3(3) . . ?
N004 C008 C00F 100.1(2) . . ?
C009 C008 H008 109.0 . . ?
C009 C008 C00F 116.1(3) . . ?
C00F C008 H008 109.0 . . ?
C00O C009 C008 123.4(3) . . ?
C00O C009 C00U 118.2(4) . . ?
C00U C009 C008 118.3(3) . . ?
C00K C00A C00D 119.2(3) . . ?
C00N C00A C00D 122.6(3) . . ?
C00N C00A C00K 118.2(3) . . ?
C00C C00B C00F 119.1(3) . . ?
C00I C00B C00C 114.7(3) . . ?
C00I C00B C00F 126.2(3) . . ?
F002 C00C C00B 119.1(3) . . ?
F002 C00C C00J 118.1(3) . . ?
C00J C00C C00B 122.8(3) . . ?
O003 C00D N004 104.1(2) . . ?
O003 C00D C00A 110.0(3) . . ?
O003 C00D H00D 108.6 . . ?
N004 C00D C00A 116.8(2) . . ?
N004 C00D H00D 108.6 . . ?
C00A C00D H00D 108.6 . . ?
C00G C00E C00H 121.3(3) . . ?
C00G C00E C00Q 117.6(3) . . ?
C00Q C00E C00H 121.0(3) . . ?
O003 C00F C008 104.6(2) . . ?
O003 C00F C00B 110.7(3) . . ?
O003 C00F H00F 108.2 . . ?
C008 C00F H00F 108.2 . . ?
C00B C00F C008 116.8(3) . . ?
C00B C00F H00F 108.2 . . ?
C00E C00G H00G 119.5 . . ?
C00E C00G C00P 121.0(4) . . ?
C00P C00G H00G 119.5 . . ?
N004 C00H C00E 112.0(3) . . ?
N004 C00H H00A 109.2 . . ?
N004 C00H H00B 109.2 . . ?
C00E C00H H00A 109.2 . . ?
C00E C00H H00B 109.2 . . ?
H00A C00H H00B 107.9 . . ?
F001 C00I C00B 120.4(3) . . ?
F001 C00I C00M 116.0(3) . . ?
C00B C00I C00M 123.6(3) . . ?
F007 C00J C00C 119.8(4) . . ?
F007 C00J C00L 120.2(4) . . ?
C00L C00J C00C 120.1(3) . . ?
C00A C00K H00K 119.6 . . ?
C00A C00K C00T 120.7(4) . . ?
C00T C00K H00K 119.6 . . ?
F005 C00L C00J 120.7(4) . . ?
F005 C00L C00M 120.2(4) . . ?
C00J C00L C00M 119.0(3) . . ?
F006 C00M C00I 120.2(3) . . ?
F006 C00M C00L 119.9(3) . . ?
C00L C00M C00I 119.9(3) . . ?
C00A C00N H00N 119.5 . . ?
C00A C00N C00W 121.0(4) . . ?
C00W C00N H00N 119.5 . . ?
C009 C00O H00O 119.0 . . ?
C009 C00O C00R 121.9(4) . . ?
C00R C00O H00O 119.0 . . ?
C00G C00P H00P 120.0 . . ?
C00S C00P C00G 120.0(4) . . ?
C00S C00P H00P 120.0 . . ?
C00E C00Q H00Q 119.4 . . ?
C00Y C00Q C00E 121.1(4) . . ?
C00Y C00Q H00Q 119.4 . . ?
C00O C00R H00R 120.0 . . ?
C00X C00R C00O 120.1(5) . . ?
C00X C00R H00R 120.0 . . ?
C00P C00S H00S 120.4 . . ?
C00Y C00S C00P 119.1(4) . . ?
C00Y C00S H00S 120.4 . . ?
C00K C00T H00T 119.7 . . ?
C00V C00T C00K 120.5(4) . . ?
C00V C00T H00T 119.7 . . ?
C009 C00U H00U 120.8 . . ?
C009 C00U C00Z 118.4(4) . . ?
C00Z C00U H00U 120.8 . . ?
C00T C00V H00V 120.5 . . ?
C00W C00V C00T 118.9(4) . . ?
C00W C00V H00V 120.5 . . ?
C00N C00W H00W 119.7 . . ?
C00V C00W C00N 120.6(4) . . ?
C00V C00W H00W 119.7 . . ?
C00R C00X H00X 120.0 . . ?
C00Z C00X C00R 120.1(5) . . ?
C00Z C00X H00X 120.0 . . ?
C00Q C00Y H00Y 119.5 . . ?
C00S C00Y C00Q 121.1(4) . . ?
C00S C00Y H00Y 119.5 . . ?
C00U C00Z H00Z 119.4 . . ?
C00X C00Z C00U 121.3(4) . . ?
C00X C00Z H00Z 119.4 . . ?
H0A C0 H0B 109.5 . . ?
H0A C0 H0C 109.5 . . ?
H0B C0 H0C 109.5 . . ?
C6 C0 H0A 109.5 . . ?
C6 C0 H0B 109.5 . . ?
C6 C0 H0C 109.5 . . ?
N1 C2 C3 175.4(16) . . ?
C2 C3 H3A 109.5 . . ?
C2 C3 H3B 109.5 . . ?
C2 C3 H3C 109.5 . . ?
H3A C3 H3B 109.5 . . ?
H3A C3 H3C 109.5 . . ?
H3B C3 H3C 109.5 . . ?
N5 C6 C0 172.7(15) . . ?

loop_
_geom_bond_atom_site_label_1
_geom_bond_atom_site_label_2
_geom_bond_distance
_geom_bond_site_symmetry_2
_geom_bond_publ_flag
F001 C00I 1.360(4) . ?
F002 C00C 1.350(4) . ?
O003 C00D 1.433(4) . ?
O003 C00F 1.430(4) . ?
N004 C008 1.455(4) . ?
N004 C00D 1.469(4) . ?
N004 C00H 1.467(4) . ?
F005 C00L 1.330(4) . ?
F006 C00M 1.341(4) . ?
F007 C00J 1.344(4) . ?
C008 H008 0.9800 . ?
C008 C009 1.513(5) . ?
C008 C00F 1.531(4) . ?
C009 C00O 1.369(5) . ?
C009 C00U 1.390(5) . ?
C00A C00D 1.521(5) . ?
C00A C00K 1.380(5) . ?
C00A C00N 1.373(5) . ?
C00B C00C 1.385(4) . ?
C00B C00F 1.516(5) . ?
C00B C00I 1.367(5) . ?
C00C C00J 1.377(5) . ?
C00D H00D 0.9800 . ?
C00E C00G 1.383(5) . ?
C00E C00H 1.501(4) . ?
C00E C00Q 1.383(5) . ?
C00F H00F 0.9800 . ?
C00G H00G 0.9300 . ?
C00G C00P 1.387(5) . ?
C00H H00A 0.9700 . ?
C00H H00B 0.9700 . ?
C00I C00M 1.372(5) . ?
C00J C00L 1.356(5) . ?
C00K H00K 0.9300 . ?
C00K C00T 1.382(5) . ?
C00L C00M 1.362(5) . ?
C00N H00N 0.9300 . ?
C00N C00W 1.378(5) . ?
C00O H00O 0.9300 . ?
C00O C00R 1.378(5) . ?
C00P H00P 0.9300 . ?
C00P C00S 1.378(6) . ?
C00Q H00Q 0.9300 . ?
C00Q C00Y 1.372(6) . ?
C00R H00R 0.9300 . ?
C00R C00X 1.353(6) . ?
C00S H00S 0.9300 . ?
C00S C00Y 1.361(7) . ?
C00T H00T 0.9300 . ?
C00T C00V 1.371(6) . ?
C00U H00U 0.9300 . ?
C00U C00Z 1.421(7) . ?
C00V H00V 0.9300 . ?
C00V C00W 1.370(6) . ?
C00W H00W 0.9300 . ?
C00X H00X 0.9300 . ?
C00X C00Z 1.340(7) . ?
C00Y H00Y 0.9300 . ?
C00Z H00Z 0.9300 . ?
C0 H0A 0.9600 . ?
C0 H0B 0.9600 . ?
C0 H0C 0.9600 . ?
C0 C6 1.454(18) . ?
N1 C2 1.118(12) . ?
C2 C3 1.409(19) . ?
C3 H3A 0.9600 . ?
C3 H3B 0.9600 . ?
C3 H3C 0.9600 . ?
N5 C6 1.112(11) . ?

loop_
_geom_torsion_atom_site_label_1
_geom_torsion_atom_site_label_2
_geom_torsion_atom_site_label_3
_geom_torsion_atom_site_label_4
_geom_torsion
_geom_torsion_site_symmetry_1
_geom_torsion_site_symmetry_2
_geom_torsion_site_symmetry_3
_geom_torsion_site_symmetry_4
_geom_torsion_publ_flag
F001 C00I C00M F006 -0.4(5) . . . . ?
F001 C00I C00M C00L -179.9(3) . . . . ?
F002 C00C C00J F007 0.6(5) . . . . ?
F002 C00C C00J C00L -179.6(3) . . . . ?
N004 C008 C009 C00O 32.0(4) . . . . ?
N004 C008 C009 C00U -146.9(3) . . . . ?
N004 C008 C00F O003 32.7(3) . . . . ?
N004 C008 C00F C00B -90.0(3) . . . . ?
F005 C00L C00M F006 1.1(5) . . . . ?
F005 C00L C00M C00I -179.4(3) . . . . ?
F007 C00J C00L F005 -0.2(5) . . . . ?
F007 C00J C00L C00M 179.9(3) . . . . ?
C008 N004 C00D O003 32.5(3) . . . . ?
C008 N004 C00D C00A -89.0(3) . . . . ?
C008 N004 C00H C00E -169.6(3) . . . . ?
C008 C009 C00O C00R -179.4(3) . . . . ?
C008 C009 C00U C00Z 178.9(4) . . . . ?
C009 C008 C00F O003 155.0(3) . . . . ?
C009 C008 C00F C00B 32.4(4) . . . . ?
C009 C00O C00R C00X 1.1(6) . . . . ?
C009 C00U C00Z C00X 0.1(7) . . . . ?
C00A C00K C00T C00V -0.1(6) . . . . ?
C00A C00N C00W C00V -0.2(5) . . . . ?
C00B C00C C00J F007 179.3(3) . . . . ?
C00B C00C C00J C00L -1.0(5) . . . . ?
C00B C00I C00M F006 179.3(3) . . . . ?
C00B C00I C00M C00L -0.2(6) . . . . ?
C00C C00B C00F O003 141.4(3) . . . . ?
C00C C00B C00F C008 -99.1(3) . . . . ?
C00C C00B C00I F001 179.1(3) . . . . ?
C00C C00B C00I C00M -0.6(5) . . . . ?
C00C C00J C00L F005 180.0(3) . . . . ?
C00C C00J C00L C00M 0.1(5) . . . . ?
C00D O003 C00F C008 -14.0(3) . . . . ?
C00D O003 C00F C00B 112.6(3) . . . . ?
C00D N004 C008 C009 -164.0(2) . . . . ?
C00D N004 C008 C00F -39.8(3) . . . . ?
C00D N004 C00H C00E 66.0(4) . . . . ?
C00D C00A C00K C00T 177.1(3) . . . . ?
C00D C00A C00N C00W -176.8(3) . . . . ?
C00E C00G C00P C00S 0.5(5) . . . . ?
C00E C00Q C00Y C00S 0.6(6) . . . . ?
C00F O003 C00D N004 -10.5(3) . . . . ?
C00F O003 C00D C00A 115.4(3) . . . . ?
C00F C008 C009 C00O -83.1(4) . . . . ?
C00F C008 C009 C00U 98.1(4) . . . . ?
C00F C00B C00C F002 3.6(4) . . . . ?
C00F C00B C00C C00J -175.1(3) . . . . ?
C00F C00B C00I F001 -4.9(5) . . . . ?
C00F C00B C00I C00M 175.3(3) . . . . ?
C00G C00E C00H N004 40.9(4) . . . . ?
C00G C00E C00Q C00Y -0.5(5) . . . . ?
C00G C00P C00S C00Y -0.5(6) . . . . ?
C00H N004 C008 C009 66.3(4) . . . . ?
C00H N004 C008 C00F -169.5(3) . . . . ?
C00H N004 C00D O003 161.9(2) . . . . ?
C00H N004 C00D C00A 40.4(4) . . . . ?
C00H C00E C00G C00P 178.7(3) . . . . ?
C00H C00E C00Q C00Y -179.2(3) . . . . ?
C00I C00B C00C F002 179.8(3) . . . . ?
C00I C00B C00C C00J 1.2(5) . . . . ?
C00I C00B C00F O003 -34.3(4) . . . . ?
C00I C00B C00F C008 85.1(4) . . . . ?
C00J C00L C00M F006 -179.1(3) . . . . ?
C00J C00L C00M C00I 0.4(5) . . . . ?
C00K C00A C00D O003 140.4(3) . . . . ?
C00K C00A C00D N004 -101.3(4) . . . . ?
C00K C00A C00N C00W 1.1(5) . . . . ?
C00K C00T C00V C00W 0.9(6) . . . . ?
C00N C00A C00D O003 -41.7(4) . . . . ?
C00N C00A C00D N004 76.6(4) . . . . ?
C00N C00A C00K C00T -0.9(5) . . . . ?
C00O C009 C00U C00Z 0.0(6) . . . . ?
C00O C00R C00X C00Z -1.1(7) . . . . ?
C00P C00S C00Y C00Q 0.0(7) . . . . ?
C00Q C00E C00G C00P 0.0(5) . . . . ?
C00Q C00E C00H N004 -140.4(3) . . . . ?
C00R C00X C00Z C00U 0.5(8) . . . . ?
C00T C00V C00W C00N -0.8(6) . . . . ?
C00U C009 C00O C00R -0.5(6) . . . . ?
